data_4087694
loop_
_publ_author_name
'Singh, Jatinder'
'Deb, Mayukh'
'Elias, Anil J.'

_publ_section_title
;
 Palladacycles Based on 8-Aminoquinoline Carboxamides of Cobalt and Iron
 Sandwich Compounds and a New Method to \a-Alkylate Cp Rings of Metal
 Sandwich Carboxamides
;
_journal_issue 20
_journal_name_full Organometallics
_journal_page_first 4946
_journal_paper_doi 10.1021/acs.organomet.5b00504
_journal_volume 34
_journal_year 2015
_chemical_formula_moiety 'C22 H17 Fe N3 O Pd, 2(C2 H4 O2)'
_chemical_formula_sum 'C26 H25 Fe N3 O5 Pd'
_chemical_formula_weight 621.74
_space_group_IT_number 2
_space_group_name_Hall '-P 1'
_space_group_name_H-M_alt 'P -1'
_symmetry_cell_setting triclinic
_symmetry_space_group_name_Hall '-P 1'
_symmetry_space_group_name_H-M 'P -1'
_atom_sites_solution_hydrogens geom
_atom_sites_solution_primary direct
_atom_sites_solution_secondary difmap
_audit_creation_method SHELXL-97
_cell_angle_alpha 90.541(3)
_cell_angle_beta 97.093(3)
_cell_angle_gamma 114.789(3)
_cell_formula_units_Z 2
_cell_length_a 10.3479(17)
_cell_length_b 11.5253(19)
_cell_length_c 11.7635(19)
_cell_measurement_reflns_used 2402
_cell_measurement_temperature 298(2)
_cell_measurement_theta_max 20.75
_cell_measurement_theta_min 2.23
_cell_volume 1261.0(4)
_computing_cell_refinement 'Bruker SMART'
_computing_data_collection 'Bruker SMART'
_computing_data_reduction 'Bruker SAINT'
_computing_molecular_graphics 'Bruker SHELXTL'
_computing_publication_material 'Bruker SHELXTL'
_computing_structure_refinement 'SHELXL-97 (Sheldrick, 1997)'
_computing_structure_solution 'SHELXS-97 (Sheldrick, 1990)'
_diffrn_ambient_temperature 298(2)
_diffrn_measured_fraction_theta_full 0.995
_diffrn_measured_fraction_theta_max 0.995
_diffrn_measurement_device_type 'CCD area detector'
_diffrn_measurement_method 'phi and omega scans'
_diffrn_radiation_monochromator graphite
_diffrn_radiation_source 'fine-focus sealed tube'
_diffrn_radiation_type MoK\a
_diffrn_radiation_wavelength 0.71073
_diffrn_reflns_av_R_equivalents 0.0486
_diffrn_reflns_av_sigmaI/netI 0.0614
_diffrn_reflns_limit_h_max 12
_diffrn_reflns_limit_h_min -12
_diffrn_reflns_limit_k_max 13
_diffrn_reflns_limit_k_min -13
_diffrn_reflns_limit_l_max 13
_diffrn_reflns_limit_l_min -13
_diffrn_reflns_number 12248
_diffrn_reflns_theta_full 25.00
_diffrn_reflns_theta_max 25.00
_diffrn_reflns_theta_min 1.95
_exptl_absorpt_coefficient_mu 1.330
_exptl_absorpt_correction_T_max 0.856
_exptl_absorpt_correction_T_min 0.747
_exptl_absorpt_correction_type multi-scan
_exptl_absorpt_process_details '(SADABS; Bruker, 2000)'
_exptl_crystal_colour red
_exptl_crystal_density_diffrn 1.638
_exptl_crystal_density_method 'not measured'
_exptl_crystal_description block
_exptl_crystal_F_000 628.0
_exptl_crystal_size_max 0.287
_exptl_crystal_size_mid 0.183
_exptl_crystal_size_min 0.117
_refine_diff_density_max 0.805
_refine_diff_density_min -0.856
_refine_diff_density_rms 0.105
_refine_ls_extinction_method none
_refine_ls_goodness_of_fit_ref 1.165
_refine_ls_hydrogen_treatment mixed
_refine_ls_matrix_type full
_refine_ls_number_parameters 330
_refine_ls_number_reflns 4421
_refine_ls_number_restraints 0
_refine_ls_restrained_S_all 1.165
_refine_ls_R_factor_all 0.0751
_refine_ls_R_factor_gt 0.0598
_refine_ls_shift/su_max 0.042
_refine_ls_shift/su_mean 0.001
_refine_ls_structure_factor_coef Fsqd
_refine_ls_weighting_details 'calc w=1/[\s^2^(Fo^2^)+(0.0533P)^2^+0.3857P] where P=(Fo^2^+2Fc^2^)/3'
_refine_ls_weighting_scheme calc
_refine_ls_wR_factor_gt 0.1206
_refine_ls_wR_factor_ref 0.1260
_reflns_number_gt 3683
_reflns_number_total 4421
_reflns_threshold_expression >2sigma(I)
_cod_data_source_file om5b00504_si_002.cif
_cod_data_source_block 4
_cod_depositor_comments
;
The following automatic conversions were performed:

data item '_symmetry_cell_setting' value 'Triclinic' was changed to
'triclinic' in accordance with the
/home/saulius/struct/COD-crude-data/automatic-downloads/DataCite-retrospective/ACS/depositions/lib/dictionaries/cif_core.dic
dictionary named 'cif_core.dic' version 2.4.2 last updated on
2011-04-26.

Automatic conversion script
Id: cif_fix_values 6909 2019-04-08 15:41:33Z antanas 
;
_cod_original_sg_symbol_Hall -P1
_cod_original_sg_symbol_H-M P-1
_cod_database_code 4087694

loop_
_symmetry_equiv_pos_as_xyz
'x, y, z'
'-x, -y, -z'

loop_
_atom_site_label
_atom_site_type_symbol
_atom_site_fract_x
_atom_site_fract_y
_atom_site_fract_z
_atom_site_U_iso_or_equiv
_atom_site_adp_type
_atom_site_occupancy
_atom_site_symmetry_multiplicity
_atom_site_calc_flag
_atom_site_refinement_flags
Pd1 Pd 0.37685(5) 0.05916(4) 0.49755(4) 0.03600(17) Uani 1 1 d .
Fe1 Fe 0.27626(9) 0.09281(8) 0.76868(7) 0.0435(2) Uani 1 1 d .
O1 O 0.1781(4) -0.2622(4) 0.6675(3) 0.0476(10) Uani 1 1 d .
O2 O 0.3754(9) 0.4549(10) 0.2900(8) 0.151(3) Uani 1 1 d .
O3 O 0.3255(8) 0.3206(7) 0.1468(6) 0.115(2) Uani 1 1 d .
H3 H 0.4086 0.3309 0.1668 0.173 Uiso 1 1 calc R
O4 O 0.5990(7) 0.3480(7) 0.1768(6) 0.104(2) Uani 1 1 d .
O5 O 0.7920(5) 0.3393(4) 0.1345(4) 0.0610(12) Uani 1 1 d .
H5A H 0.7912 0.3109 0.1982 0.092 Uiso 1 1 calc R
N1 N 0.2516(5) -0.1199(4) 0.5265(4) 0.0371(11) Uani 1 1 d .
N2 N 0.2954(5) -0.0161(4) 0.3278(4) 0.0383(11) Uani 1 1 d .
N3 N 0.5030(5) 0.2428(5) 0.4740(4) 0.0491(13) Uani 1 1 d .
C1 C 0.2484(6) -0.1519(5) 0.6368(5) 0.0359(13) Uani 1 1 d .
C2 C 0.3402(6) -0.0408(5) 0.7150(5) 0.0364(13) Uani 1 1 d .
C3 C 0.3689(6) -0.0208(6) 0.8367(5) 0.0434(14) Uani 1 1 d .
H3A H 0.3311 -0.0857 0.8919 0.052 Uiso 1 1 calc R
C4 C 0.4633(7) 0.1095(6) 0.8632(5) 0.0507(16) Uani 1 1 d .
H4 H 0.5016 0.1513 0.9405 0.061 Uiso 1 1 calc R
C6 C 0.4163(6) 0.0777(5) 0.6665(5) 0.0386(13) Uani 1 1 d .
C7 C 0.1458(10) 0.1549(10) 0.6712(7) 0.080(3) Uani 1 1 d .
H7 H 0.1512 0.1761 0.5909 0.096 Uiso 1 1 calc R
C9 C 0.1791(9) 0.1720(8) 0.8637(7) 0.072(2) Uani 1 1 d .
H9 H 0.2124 0.2067 0.9436 0.086 Uiso 1 1 calc R
C11 C 0.0645(8) 0.0367(9) 0.7086(8) 0.080(2) Uani 1 1 d .
H11 H 0.0030 -0.0408 0.6593 0.096 Uiso 1 1 calc R
C12 C 0.1801(6) -0.2030(5) 0.4288(5) 0.0375(13) Uani 1 1 d .
C13 C 0.0905(6) -0.3317(5) 0.4244(5) 0.0444(14) Uani 1 1 d .
H13 H 0.0694 -0.3725 0.4920 0.053 Uiso 1 1 calc R
C14 C 0.0319(7) -0.4003(6) 0.3196(6) 0.0544(17) Uani 1 1 d .
H14 H -0.0266 -0.4875 0.3190 0.065 Uiso 1 1 calc R
C15 C 0.0551(7) -0.3473(6) 0.2180(6) 0.0528(16) Uani 1 1 d .
H15 H 0.0129 -0.3974 0.1495 0.063 Uiso 1 1 calc R
C16 C 0.1743(7) -0.1484(7) 0.1169(5) 0.0531(16) Uani 1 1 d .
H16 H 0.1346 -0.1920 0.0453 0.064 Uiso 1 1 calc R
C17 C 0.2594(7) -0.0227(6) 0.1234(5) 0.0534(17) Uani 1 1 d .
H17 H 0.2777 0.0211 0.0570 0.064 Uiso 1 1 calc R
C18 C 0.3201(7) 0.0416(6) 0.2309(5) 0.0461(15) Uani 1 1 d .
H18 H 0.3805 0.1286 0.2347 0.055 Uiso 1 1 calc R
C19 C 0.2070(6) -0.1436(5) 0.3230(5) 0.0350(13) Uani 1 1 d .
C20 C 0.1440(6) -0.2154(6) 0.2164(5) 0.0429(14) Uani 1 1 d .
C21 C 0.5765(6) 0.3439(6) 0.4622(5) 0.0458(15) Uani 1 1 d .
C22 C 0.6714(8) 0.4763(6) 0.4467(7) 0.069(2) Uani 1 1 d .
H22A H 0.7232 0.4790 0.3837 0.103 Uiso 1 1 calc R
H22B H 0.7382 0.5130 0.5155 0.103 Uiso 1 1 calc R
H22C H 0.6154 0.5243 0.4306 0.103 Uiso 1 1 calc R
C23 C 0.2863(12) 0.3751(10) 0.2238(9) 0.090(3) Uani 1 1 d .
C24 C 0.1300(10) 0.3335(11) 0.2148(12) 0.149(5) Uani 1 1 d .
H24A H 0.0971 0.2956 0.2840 0.223 Uiso 1 1 calc R
H24B H 0.0828 0.2716 0.1507 0.223 Uiso 1 1 calc R
H24C H 0.1082 0.4061 0.2036 0.223 Uiso 1 1 calc R
C25 C 0.6855(9) 0.3699(6) 0.1124(7) 0.0627(19) Uani 1 1 d .
C26 C 0.6794(10) 0.4327(8) 0.0062(7) 0.095(3) Uani 1 1 d .
H26A H 0.5815 0.4166 -0.0206 0.142 Uiso 1 1 calc R
H26B H 0.7161 0.3995 -0.0509 0.142 Uiso 1 1 calc R
H26C H 0.7365 0.5233 0.0200 0.142 Uiso 1 1 calc R
C10 C 0.0833(8) 0.0464(8) 0.8274(7) 0.071(2) Uani 1 1 d .
H10 H 0.0380 -0.0229 0.8771 0.085 Uiso 1 1 calc R
C5 C 0.4917(6) 0.1699(6) 0.7593(5) 0.0477(15) Uani 1 1 d .
H5 H 0.5529 0.2607 0.7526 0.057 Uiso 1 1 calc R
C8 C 0.2193(10) 0.2397(8) 0.7677(9) 0.087(3) Uani 1 1 d .
H8 H 0.2837 0.3308 0.7673 0.105 Uiso 1 1 calc R

loop_
_atom_site_aniso_label
_atom_site_aniso_U_11
_atom_site_aniso_U_22
_atom_site_aniso_U_33
_atom_site_aniso_U_23
_atom_site_aniso_U_13
_atom_site_aniso_U_12
Pd1 0.0383(3) 0.0330(3) 0.0360(3) 0.00739(18) 0.01099(19) 0.01268(19)
Fe1 0.0503(5) 0.0446(5) 0.0421(5) 0.0041(4) 0.0101(4) 0.0254(4)
O1 0.057(3) 0.036(2) 0.043(2) 0.0107(19) 0.009(2) 0.013(2)
O2 0.120(6) 0.203(9) 0.133(7) -0.044(6) -0.010(5) 0.080(6)
O3 0.146(7) 0.119(5) 0.109(5) 0.016(4) 0.020(5) 0.082(6)
O4 0.100(5) 0.152(6) 0.094(5) 0.039(4) 0.029(4) 0.081(5)
O5 0.075(3) 0.056(3) 0.050(3) 0.015(2) 0.015(2) 0.023(3)
N1 0.041(3) 0.036(3) 0.032(3) 0.006(2) 0.007(2) 0.014(2)
N2 0.040(3) 0.039(3) 0.037(3) 0.011(2) 0.009(2) 0.016(2)
N3 0.055(3) 0.038(3) 0.051(3) 0.011(2) 0.015(3) 0.013(3)
C1 0.035(3) 0.034(3) 0.044(3) 0.008(3) 0.011(3) 0.018(3)
C2 0.041(3) 0.038(3) 0.037(3) 0.000(3) 0.007(3) 0.022(3)
C3 0.048(4) 0.046(3) 0.039(4) 0.006(3) 0.006(3) 0.022(3)
C4 0.057(4) 0.052(4) 0.043(4) -0.008(3) -0.004(3) 0.026(3)
C6 0.037(3) 0.036(3) 0.040(3) 0.002(3) 0.009(3) 0.011(3)
C7 0.104(7) 0.118(8) 0.062(5) 0.021(5) 0.018(5) 0.088(6)
C9 0.092(6) 0.079(6) 0.067(5) -0.004(4) 0.023(4) 0.055(5)
C11 0.053(5) 0.090(6) 0.106(7) -0.005(6) -0.005(5) 0.042(5)
C12 0.037(3) 0.045(3) 0.034(3) 0.007(3) 0.006(3) 0.022(3)
C13 0.047(4) 0.039(3) 0.042(4) 0.009(3) 0.005(3) 0.013(3)
C14 0.061(4) 0.041(4) 0.055(4) 0.003(3) 0.008(3) 0.016(3)
C15 0.053(4) 0.052(4) 0.045(4) -0.011(3) -0.004(3) 0.017(3)
C16 0.054(4) 0.075(5) 0.032(3) 0.003(3) 0.005(3) 0.029(4)
C17 0.059(4) 0.063(4) 0.043(4) 0.022(3) 0.018(3) 0.027(4)
C18 0.058(4) 0.049(4) 0.039(4) 0.015(3) 0.016(3) 0.027(3)
C19 0.035(3) 0.037(3) 0.036(3) 0.008(3) 0.010(2) 0.016(3)
C20 0.041(3) 0.059(4) 0.034(3) 0.006(3) 0.008(3) 0.026(3)
C21 0.040(3) 0.045(4) 0.050(4) 0.011(3) 0.014(3) 0.014(3)
C22 0.070(5) 0.046(4) 0.079(5) 0.018(4) 0.017(4) 0.011(4)
C23 0.112(8) 0.087(7) 0.082(7) 0.006(5) 0.013(6) 0.052(6)
C24 0.081(7) 0.123(9) 0.250(16) 0.014(9) 0.063(9) 0.040(7)
C25 0.060(5) 0.046(4) 0.074(5) 0.001(4) 0.004(4) 0.016(4)
C26 0.138(8) 0.072(6) 0.061(5) 0.016(4) -0.008(5) 0.037(5)
C10 0.063(5) 0.091(6) 0.078(6) 0.026(5) 0.031(4) 0.046(5)
C5 0.044(4) 0.043(3) 0.052(4) 0.001(3) 0.006(3) 0.016(3)
C8 0.121(7) 0.071(5) 0.111(8) 0.030(6) 0.044(6) 0.072(6)

loop_
_atom_type_symbol
_atom_type_description
_atom_type_scat_dispersion_real
_atom_type_scat_dispersion_imag
_atom_type_scat_source
C C 0.0033 0.0016 'International Tables Vol C Tables 4.2.6.8 and 6.1.1.4'
H H 0.0000 0.0000 'International Tables Vol C Tables 4.2.6.8 and 6.1.1.4'
N N 0.0061 0.0033 'International Tables Vol C Tables 4.2.6.8 and 6.1.1.4'
O O 0.0106 0.0060 'International Tables Vol C Tables 4.2.6.8 and 6.1.1.4'
Fe Fe 0.3463 0.8444 'International Tables Vol C Tables 4.2.6.8 and 6.1.1.4'
Pd Pd -0.9988 1.0072 'International Tables Vol C Tables 4.2.6.8 and 6.1.1.4'

loop_
_geom_angle_atom_site_label_1
_geom_angle_atom_site_label_2
_geom_angle_atom_site_label_3
_geom_angle
C6 Pd1 N1 82.4(2)
C6 Pd1 N3 95.6(2)
N1 Pd1 N3 177.88(19)
C6 Pd1 N2 162.97(19)
N1 Pd1 N2 80.54(17)
N3 Pd1 N2 101.38(19)
C8 Fe1 C7 40.6(3)
C8 Fe1 C9 40.0(3)
C7 Fe1 C9 67.2(3)
C8 Fe1 C11 67.6(4)
C7 Fe1 C11 39.7(3)
C9 Fe1 C11 67.0(3)
C8 Fe1 C2 161.0(3)
C7 Fe1 C2 125.0(3)
C9 Fe1 C2 157.8(3)
C11 Fe1 C2 109.3(3)
C8 Fe1 C3 156.0(3)
C7 Fe1 C3 162.2(3)
C9 Fe1 C3 122.3(3)
C11 Fe1 C3 126.5(3)
C2 Fe1 C3 40.9(2)
C8 Fe1 C4 120.6(4)
C7 Fe1 C4 155.8(4)
C9 Fe1 C4 108.7(3)
C11 Fe1 C4 162.9(3)
C2 Fe1 C4 68.0(2)
C3 Fe1 C4 40.5(2)
C8 Fe1 C5 106.6(3)
C7 Fe1 C5 120.6(3)
C9 Fe1 C5 124.7(3)
C11 Fe1 C5 155.8(3)
C2 Fe1 C5 68.0(2)
C3 Fe1 C5 68.3(2)
C4 Fe1 C5 40.5(2)
C8 Fe1 C10 67.4(3)
C7 Fe1 C10 66.7(3)
C9 Fe1 C10 40.0(3)
C11 Fe1 C10 39.6(3)
C2 Fe1 C10 123.1(3)
C3 Fe1 C10 109.8(3)
C4 Fe1 C10 126.5(3)
C5 Fe1 C10 162.0(3)
C8 Fe1 C6 123.4(3)
C7 Fe1 C6 107.2(3)
C9 Fe1 C6 160.4(3)
C11 Fe1 C6 121.6(3)
C2 Fe1 C6 40.8(2)
C3 Fe1 C6 68.9(2)
C4 Fe1 C6 68.3(2)
C5 Fe1 C6 40.4(2)
C10 Fe1 C6 157.1(3)
C23 O3 H3 109.5
C25 O5 H5A 109.5
C1 N1 C12 126.2(5)
C1 N1 Pd1 117.8(4)
C12 N1 Pd1 115.9(3)
C18 N2 C19 119.0(5)
C18 N2 Pd1 129.4(4)
C19 N2 Pd1 111.5(3)
C21 N3 Pd1 177.9(5)
O1 C1 N1 124.7(5)
O1 C1 C2 124.7(5)
N1 C1 C2 110.6(5)
C3 C2 C6 108.7(5)
C3 C2 C1 133.2(5)
C6 C2 C1 118.0(5)
C3 C2 Fe1 69.7(3)
C6 C2 Fe1 70.2(3)
C1 C2 Fe1 123.6(4)
C4 C3 C2 107.2(5)
C4 C3 Fe1 69.9(3)
C2 C3 Fe1 69.5(3)
C4 C3 H3A 126.4
C2 C3 H3A 126.4
Fe1 C3 H3A 126.4
C3 C4 C5 108.5(5)
C3 C4 Fe1 69.6(3)
C5 C4 Fe1 69.8(4)
C3 C4 H4 125.7
C5 C4 H4 125.7
Fe1 C4 H4 125.7
C5 C6 C2 106.9(5)
C5 C6 Pd1 141.9(4)
C2 C6 Pd1 111.1(4)
C5 C6 Fe1 69.4(3)
C2 C6 Fe1 69.0(3)
Pd1 C6 Fe1 123.4(3)
C11 C7 C8 108.3(8)
C11 C7 Fe1 70.6(4)
C8 C7 Fe1 69.3(4)
C11 C7 H7 125.9
C8 C7 H7 125.9
Fe1 C7 H7 125.9
C8 C9 C10 108.5(8)
C8 C9 Fe1 69.3(4)
C10 C9 Fe1 70.8(4)
C8 C9 H9 125.8
C10 C9 H9 125.8
Fe1 C9 H9 125.8
C7 C11 C10 108.4(8)
C7 C11 Fe1 69.7(4)
C10 C11 Fe1 70.8(4)
C7 C11 H11 125.8
C10 C11 H11 125.8
Fe1 C11 H11 125.8
C13 C12 N1 127.8(5)
C13 C12 C19 118.1(5)
N1 C12 C19 114.1(5)
C12 C13 C14 120.1(5)
C12 C13 H13 120.0
C14 C13 H13 120.0
C15 C14 C13 123.4(6)
C15 C14 H14 118.3
C13 C14 H14 118.3
C14 C15 C20 119.5(6)
C14 C15 H15 120.3
C20 C15 H15 120.3
C17 C16 C20 121.1(6)
C17 C16 H16 119.5
C20 C16 H16 119.5
C16 C17 C18 119.1(6)
C16 C17 H17 120.4
C18 C17 H17 120.4
N2 C18 C17 122.7(6)
N2 C18 H18 118.7
C17 C18 H18 118.7
N2 C19 C20 121.2(5)
N2 C19 C12 117.9(5)
C20 C19 C12 120.9(5)
C16 C20 C15 125.1(6)
C16 C20 C19 116.9(6)
C15 C20 C19 118.1(5)
N3 C21 C22 179.5(7)
C21 C22 H22A 109.5
C21 C22 H22B 109.5
H22A C22 H22B 109.5
C21 C22 H22C 109.5
H22A C22 H22C 109.5
H22B C22 H22C 109.5
O2 C23 O3 119.1(11)
O2 C23 C24 126.5(11)
O3 C23 C24 114.3(10)
C23 C24 H24A 109.5
C23 C24 H24B 109.5
H24A C24 H24B 109.5
C23 C24 H24C 109.5
H24A C24 H24C 109.5
H24B C24 H24C 109.5
O4 C25 O5 120.8(7)
O4 C25 C26 123.1(8)
O5 C25 C26 116.1(8)
C25 C26 H26A 109.5
C25 C26 H26B 109.5
H26A C26 H26B 109.5
C25 C26 H26C 109.5
H26A C26 H26C 109.5
H26B C26 H26C 109.5
C11 C10 C9 107.6(7)
C11 C10 Fe1 69.6(4)
C9 C10 Fe1 69.2(4)
C11 C10 H10 126.2
C9 C10 H10 126.2
Fe1 C10 H10 126.2
C4 C5 C6 108.7(5)
C4 C5 Fe1 69.7(4)
C6 C5 Fe1 70.1(3)
C4 C5 H5 125.7
C6 C5 H5 125.7
Fe1 C5 H5 125.7
C9 C8 C7 107.2(8)
C9 C8 Fe1 70.6(4)
C7 C8 Fe1 70.1(4)
C9 C8 H8 126.4
C7 C8 H8 126.4
Fe1 C8 H8 126.4

loop_
_geom_bond_atom_site_label_1
_geom_bond_atom_site_label_2
_geom_bond_distance
Pd1 C6 1.970(6)
Pd1 N1 1.983(4)
Pd1 N3 2.011(5)
Pd1 N2 2.095(5)
Fe1 C8 2.013(7)
Fe1 C7 2.024(7)
Fe1 C9 2.030(7)
Fe1 C11 2.035(7)
Fe1 C2 2.037(5)
Fe1 C3 2.039(6)
Fe1 C4 2.043(6)
Fe1 C5 2.043(6)
Fe1 C10 2.050(7)
Fe1 C6 2.053(5)
O1 C1 1.255(6)
O2 C23 1.184(11)
O3 C23 1.294(10)
O3 H3 0.8200
O4 C25 1.192(9)
O5 C25 1.290(8)
O5 H5A 0.8200
N1 C1 1.353(7)
N1 C12 1.400(7)
N2 C18 1.323(7)
N2 C19 1.363(6)
N3 C21 1.115(7)
C1 C2 1.459(7)
C2 C3 1.422(8)
C2 C6 1.426(7)
C3 C4 1.412(8)
C3 H3A 0.9800
C4 C5 1.413(9)
C4 H4 0.9800
C6 C5 1.415(8)
C7 C11 1.378(11)
C7 C8 1.402(12)
C7 H7 0.9800
C9 C8 1.384(11)
C9 C10 1.394(10)
C9 H9 0.9800
C11 C10 1.384(11)
C11 H11 0.9800
C12 C13 1.377(7)
C12 C19 1.428(7)
C13 C14 1.381(8)
C13 H13 0.9300
C14 C15 1.350(9)
C14 H14 0.9300
C15 C20 1.411(8)
C15 H15 0.9300
C16 C17 1.338(9)
C16 C20 1.403(8)
C16 H16 0.9300
C17 C18 1.392(8)
C17 H17 0.9300
C18 H18 0.9300
C19 C20 1.417(8)
C21 C22 1.456(8)
C22 H22A 0.9600
C22 H22B 0.9600
C22 H22C 0.9600
C23 C24 1.470(13)
C24 H24A 0.9600
C24 H24B 0.9600
C24 H24C 0.9600
C25 C26 1.458(10)
C26 H26A 0.9600
C26 H26B 0.9600
C26 H26C 0.9600
C10 H10 0.9800
C5 H5 0.9800
C8 H8 0.9800

loop_
_geom_torsion_atom_site_label_1
_geom_torsion_atom_site_label_2
_geom_torsion_atom_site_label_3
_geom_torsion_atom_site_label_4
_geom_torsion
C6 Pd1 N1 C1 -1.4(4)
N3 Pd1 N1 C1 -26(5)
N2 Pd1 N1 C1 178.8(4)
C6 Pd1 N1 C12 -178.3(4)
N3 Pd1 N1 C12 157(5)
N2 Pd1 N1 C12 1.9(4)
C6 Pd1 N2 C18 178.3(6)
N1 Pd1 N2 C18 179.0(5)
N3 Pd1 N2 C18 -0.1(5)
C6 Pd1 N2 C19 -2.9(9)
N1 Pd1 N2 C19 -2.2(3)
N3 Pd1 N2 C19 178.7(3)
C6 Pd1 N3 C21 68(14)
N1 Pd1 N3 C21 93(15)
N2 Pd1 N3 C21 -113(14)
C12 N1 C1 O1 -0.9(8)
Pd1 N1 C1 O1 -177.5(4)
C12 N1 C1 C2 178.0(5)
Pd1 N1 C1 C2 1.4(6)
O1 C1 C2 C3 -4.8(9)
N1 C1 C2 C3 176.3(6)
O1 C1 C2 C6 178.4(5)
N1 C1 C2 C6 -0.5(7)
O1 C1 C2 Fe1 -97.8(6)
N1 C1 C2 Fe1 83.3(5)
C8 Fe1 C2 C3 158.8(10)
C7 Fe1 C2 C3 -165.3(4)
C9 Fe1 C2 C3 -47.7(9)
C11 Fe1 C2 C3 -123.9(4)
C4 Fe1 C2 C3 38.1(3)
C5 Fe1 C2 C3 81.8(4)
C10 Fe1 C2 C3 -82.1(4)
C6 Fe1 C2 C3 119.8(5)
C8 Fe1 C2 C6 39.1(11)
C7 Fe1 C2 C6 74.9(5)
C9 Fe1 C2 C6 -167.5(7)
C11 Fe1 C2 C6 116.3(4)
C3 Fe1 C2 C6 -119.8(5)
C4 Fe1 C2 C6 -81.7(4)
C5 Fe1 C2 C6 -37.9(3)
C10 Fe1 C2 C6 158.1(4)
C8 Fe1 C2 C1 -72.1(11)
C7 Fe1 C2 C1 -36.2(6)
C9 Fe1 C2 C1 81.4(9)
C11 Fe1 C2 C1 5.2(6)
C3 Fe1 C2 C1 129.1(6)
C4 Fe1 C2 C1 167.2(5)
C5 Fe1 C2 C1 -149.1(5)
C10 Fe1 C2 C1 47.0(6)
C6 Fe1 C2 C1 -111.1(6)
C6 C2 C3 C4 -0.5(6)
C1 C2 C3 C4 -177.5(6)
Fe1 C2 C3 C4 -60.0(4)
C6 C2 C3 Fe1 59.5(4)
C1 C2 C3 Fe1 -117.5(6)
C8 Fe1 C3 C4 -44.9(9)
C7 Fe1 C3 C4 161.2(9)
C9 Fe1 C3 C4 -81.0(5)
C11 Fe1 C3 C4 -164.8(5)
C2 Fe1 C3 C4 118.3(5)
C5 Fe1 C3 C4 37.3(4)
C10 Fe1 C3 C4 -123.6(4)
C6 Fe1 C3 C4 80.8(4)
C8 Fe1 C3 C2 -163.2(7)
C7 Fe1 C3 C2 42.9(11)
C9 Fe1 C3 C2 160.7(4)
C11 Fe1 C3 C2 76.9(5)
C4 Fe1 C3 C2 -118.3(5)
C5 Fe1 C3 C2 -81.0(4)
C10 Fe1 C3 C2 118.1(4)
C6 Fe1 C3 C2 -37.4(3)
C2 C3 C4 C5 0.6(7)
Fe1 C3 C4 C5 -59.1(4)
C2 C3 C4 Fe1 59.7(4)
C8 Fe1 C4 C3 160.5(4)
C7 Fe1 C4 C3 -166.1(7)
C9 Fe1 C4 C3 118.2(4)
C11 Fe1 C4 C3 45.9(12)
C2 Fe1 C4 C3 -38.4(3)
C5 Fe1 C4 C3 -119.8(5)
C10 Fe1 C4 C3 77.3(5)
C6 Fe1 C4 C3 -82.5(4)
C8 Fe1 C4 C5 -79.6(5)
C7 Fe1 C4 C5 -46.3(8)
C9 Fe1 C4 C5 -122.0(4)
C11 Fe1 C4 C5 165.7(10)
C2 Fe1 C4 C5 81.4(4)
C3 Fe1 C4 C5 119.8(5)
C10 Fe1 C4 C5 -162.9(4)
C6 Fe1 C4 C5 37.3(3)
C3 C2 C6 C5 0.2(6)
C1 C2 C6 C5 177.7(5)
Fe1 C2 C6 C5 59.4(4)
C3 C2 C6 Pd1 -178.1(4)
C1 C2 C6 Pd1 -0.5(6)
Fe1 C2 C6 Pd1 -118.9(3)
C3 C2 C6 Fe1 -59.2(4)
C1 C2 C6 Fe1 118.4(5)
N1 Pd1 C6 C5 -176.3(7)
N3 Pd1 C6 C5 2.8(7)
N2 Pd1 C6 C5 -175.6(6)
N1 Pd1 C6 C2 1.0(4)
N3 Pd1 C6 C2 -179.9(4)
N2 Pd1 C6 C2 1.7(9)
N1 Pd1 C6 Fe1 -77.2(3)
N3 Pd1 C6 Fe1 101.9(3)
N2 Pd1 C6 Fe1 -76.4(8)
C8 Fe1 C6 C5 75.8(5)
C7 Fe1 C6 C5 117.4(5)
C9 Fe1 C6 C5 47.5(10)
C11 Fe1 C6 C5 158.3(4)
C2 Fe1 C6 C5 -118.4(5)
C3 Fe1 C6 C5 -81.0(4)
C4 Fe1 C6 C5 -37.3(4)
C10 Fe1 C6 C5 -172.0(7)
C8 Fe1 C6 C2 -165.8(5)
C7 Fe1 C6 C2 -124.2(4)
C9 Fe1 C6 C2 165.9(8)
C11 Fe1 C6 C2 -83.2(5)
C3 Fe1 C6 C2 37.5(3)
C4 Fe1 C6 C2 81.1(4)
C5 Fe1 C6 C2 118.4(5)
C10 Fe1 C6 C2 -53.6(8)
C8 Fe1 C6 Pd1 -63.7(5)
C7 Fe1 C6 Pd1 -22.1(5)
C9 Fe1 C6 Pd1 -92.0(9)
C11 Fe1 C6 Pd1 18.9(5)
C2 Fe1 C6 Pd1 102.1(4)
C3 Fe1 C6 Pd1 139.6(4)
C4 Fe1 C6 Pd1 -176.8(4)
C5 Fe1 C6 Pd1 -139.5(5)
C10 Fe1 C6 Pd1 48.6(8)
C8 Fe1 C7 C11 -119.3(7)
C9 Fe1 C7 C11 -81.0(5)
C2 Fe1 C7 C11 77.7(6)
C3 Fe1 C7 C11 44.8(12)
C4 Fe1 C7 C11 -165.9(7)
C5 Fe1 C7 C11 161.1(5)
C10 Fe1 C7 C11 -37.4(5)
C6 Fe1 C7 C11 119.1(5)
C9 Fe1 C7 C8 38.3(5)
C11 Fe1 C7 C8 119.3(7)
C2 Fe1 C7 C8 -163.0(5)
C3 Fe1 C7 C8 164.1(8)
C4 Fe1 C7 C8 -46.6(9)
C5 Fe1 C7 C8 -79.7(6)
C10 Fe1 C7 C8 81.9(5)
C6 Fe1 C7 C8 -121.7(5)
C7 Fe1 C9 C8 -38.9(6)
C11 Fe1 C9 C8 -82.1(6)
C2 Fe1 C9 C8 -166.9(7)
C3 Fe1 C9 C8 158.2(5)
C4 Fe1 C9 C8 115.6(6)
C5 Fe1 C9 C8 73.5(7)
C10 Fe1 C9 C8 -119.4(8)
C6 Fe1 C9 C8 38.0(12)
C8 Fe1 C9 C10 119.4(8)
C7 Fe1 C9 C10 80.5(5)
C11 Fe1 C9 C10 37.3(5)
C2 Fe1 C9 C10 -47.6(10)
C3 Fe1 C9 C10 -82.5(5)
C4 Fe1 C9 C10 -125.1(5)
C5 Fe1 C9 C10 -167.1(4)
C6 Fe1 C9 C10 157.3(7)
C8 C7 C11 C10 1.3(8)
Fe1 C7 C11 C10 60.5(5)
C8 C7 C11 Fe1 -59.2(5)
C8 Fe1 C11 C7 37.9(5)
C9 Fe1 C11 C7 81.5(5)
C2 Fe1 C11 C7 -122.0(5)
C3 Fe1 C11 C7 -164.5(5)
C4 Fe1 C11 C7 160.1(9)
C5 Fe1 C11 C7 -42.8(10)
C10 Fe1 C11 C7 119.0(7)
C6 Fe1 C11 C7 -78.6(6)
C8 Fe1 C11 C10 -81.1(5)
C7 Fe1 C11 C10 -119.0(7)
C9 Fe1 C11 C10 -37.6(5)
C2 Fe1 C11 C10 119.0(5)
C3 Fe1 C11 C10 76.5(6)
C4 Fe1 C11 C10 41.1(13)
C5 Fe1 C11 C10 -161.9(6)
C6 Fe1 C11 C10 162.4(4)
C1 N1 C12 C13 1.5(9)
Pd1 N1 C12 C13 178.1(5)
C1 N1 C12 C19 -177.9(5)
Pd1 N1 C12 C19 -1.3(6)
N1 C12 C13 C14 -178.1(5)
C19 C12 C13 C14 1.3(8)
C12 C13 C14 C15 -1.4(10)
C13 C14 C15 C20 0.3(10)
C20 C16 C17 C18 1.0(9)
C19 N2 C18 C17 0.0(8)
Pd1 N2 C18 C17 178.7(4)
C16 C17 C18 N2 -1.1(9)
C18 N2 C19 C20 1.3(8)
Pd1 N2 C19 C20 -177.7(4)
C18 N2 C19 C12 -178.9(5)
Pd1 N2 C19 C12 2.2(6)
C13 C12 C19 N2 179.8(5)
N1 C12 C19 N2 -0.7(7)
C13 C12 C19 C20 -0.3(8)
N1 C12 C19 C20 179.2(5)
C17 C16 C20 C15 179.6(6)
C17 C16 C20 C19 0.2(9)
C14 C15 C20 C16 -178.7(6)
C14 C15 C20 C19 0.7(9)
N2 C19 C20 C16 -1.4(8)
C12 C19 C20 C16 178.7(5)
N2 C19 C20 C15 179.2(5)
C12 C19 C20 C15 -0.7(8)
Pd1 N3 C21 C22 -162(100)
C7 C11 C10 C9 -0.8(8)
Fe1 C11 C10 C9 59.0(5)
C7 C11 C10 Fe1 -59.8(5)
C8 C9 C10 C11 0.1(8)
Fe1 C9 C10 C11 -59.2(5)
C8 C9 C10 Fe1 59.3(5)
C8 Fe1 C10 C11 81.7(5)
C7 Fe1 C10 C11 37.4(5)
C9 Fe1 C10 C11 119.1(7)
C2 Fe1 C10 C11 -80.3(5)
C3 Fe1 C10 C11 -123.8(5)
C4 Fe1 C10 C11 -166.1(5)
C5 Fe1 C10 C11 155.6(8)
C6 Fe1 C10 C11 -41.4(9)
C8 Fe1 C10 C9 -37.4(5)
C7 Fe1 C10 C9 -81.7(5)
C11 Fe1 C10 C9 -119.1(7)
C2 Fe1 C10 C9 160.6(4)
C3 Fe1 C10 C9 117.1(5)
C4 Fe1 C10 C9 74.8(6)
C5 Fe1 C10 C9 36.5(12)
C6 Fe1 C10 C9 -160.6(6)
C3 C4 C5 C6 -0.5(7)
Fe1 C4 C5 C6 -59.5(4)
C3 C4 C5 Fe1 59.0(4)
C2 C6 C5 C4 0.2(7)
Pd1 C6 C5 C4 177.6(5)
Fe1 C6 C5 C4 59.3(4)
C2 C6 C5 Fe1 -59.1(4)
Pd1 C6 C5 Fe1 118.3(6)
C8 Fe1 C5 C4 117.9(4)
C7 Fe1 C5 C4 159.8(4)
C9 Fe1 C5 C4 77.8(5)
C11 Fe1 C5 C4 -169.9(7)
C2 Fe1 C5 C4 -81.5(4)
C3 Fe1 C5 C4 -37.3(4)
C10 Fe1 C5 C4 50.1(10)
C6 Fe1 C5 C4 -119.8(5)
C8 Fe1 C5 C6 -122.4(4)
C7 Fe1 C5 C6 -80.4(5)
C9 Fe1 C5 C6 -162.5(4)
C11 Fe1 C5 C6 -50.1(8)
C2 Fe1 C5 C6 38.3(3)
C3 Fe1 C5 C6 82.5(4)
C4 Fe1 C5 C6 119.8(5)
C10 Fe1 C5 C6 169.9(8)
C10 C9 C8 C7 0.7(9)
Fe1 C9 C8 C7 60.9(5)
C10 C9 C8 Fe1 -60.2(5)
C11 C7 C8 C9 -1.2(9)
Fe1 C7 C8 C9 -61.3(5)
C11 C7 C8 Fe1 60.0(5)
C7 Fe1 C8 C9 117.4(8)
C11 Fe1 C8 C9 80.3(6)
C2 Fe1 C8 C9 164.8(8)
C3 Fe1 C8 C9 -50.7(11)
C4 Fe1 C8 C9 -82.9(6)
C5 Fe1 C8 C9 -124.7(5)
C10 Fe1 C8 C9 37.3(5)
C6 Fe1 C8 C9 -165.7(5)
C9 Fe1 C8 C7 -117.4(8)
C11 Fe1 C8 C7 -37.0(5)
C2 Fe1 C8 C7 47.4(12)
C3 Fe1 C8 C7 -168.1(7)
C4 Fe1 C8 C7 159.7(5)
C5 Fe1 C8 C7 118.0(5)
C10 Fe1 C8 C7 -80.1(6)
C6 Fe1 C8 C7 77.0(6)
